data_2023523
loop_
_publ_author_name
'Kavitha, Manivel'
'Jayakodi, Chandiran'
'Meenambigai, Ganesan'
'Janarthanan, Sekar'
'Pazhamalai, Srinivasan'
'Selvanayagam, Sivashanmugam'

_publ_section_title
;
 Crystal structures and Hirshfeld surface analyses of diphenylmethyl
 2-(3,5-dimethoxyphenyl)acetate and diphenylmethyl
 2-(3,4,5-trimethoxyphenyl)acetate
;
_journal_coeditor_code WM5759
_journal_issue 7
_journal_name_full 'Acta Crystallographica Section E Crystallographic Communications'
_journal_paper_doi 10.1107/S2056989025004943
_journal_volume 81
_journal_year 2025
_chemical_formula_iupac 'C24 H24 O5'
_chemical_formula_moiety 'C24 H24 O5'
_chemical_formula_sum 'C24 H24 O5'
_chemical_formula_weight 392.43
_chemical_name_systematic
;
Diphenylmethyl 2-(3,4,5-trimethoxyphenyl)acetate
;
_space_group_crystal_system monoclinic
_space_group_IT_number 14
_space_group_name_Hall '-P 2yn'
_space_group_name_H-M_alt 'P 1 21/n 1'
_atom_sites_solution_hydrogens geom
_audit_creation_method SHELXL-2019/3
_cell_angle_alpha 90
_cell_angle_beta 92.256(2)
_cell_angle_gamma 90
_cell_formula_units_Z 4
_cell_length_a 17.2290(14)
_cell_length_b 5.5037(5)
_cell_length_c 22.1140(18)
_cell_measurement_reflns_used 5708
_cell_measurement_temperature 300(2)
_cell_measurement_theta_max 21.16
_cell_measurement_theta_min 2.37
_cell_volume 2095.3(3)
_computing_cell_refinement
;
SAINT (Bruker, 2017)
;
_computing_data_collection
;
APEX3 (Bruker, 2017)
;
_computing_data_reduction
;
SAINT (Bruker, 2017)
;
_computing_molecular_graphics
;
ORTEP-3 for Windows (Farrugia, 2012), PLATON (Spek, 2020)
;
_computing_publication_material
;
SHELXL (Sheldrick, 2015b), PLATON (Spek, 2020)
;
_computing_structure_refinement
;
SHELXL (Sheldrick, 2015b)
;
_computing_structure_solution
;
<i>SHELXT</i> (Sheldrick, 2015a)
;
_diffrn_ambient_temperature 300(2)
_diffrn_measured_fraction_theta_full 0.999
_diffrn_measured_fraction_theta_max 0.995
_diffrn_measurement_device_type 'Bruker APEXII CCD'
_diffrn_measurement_method '\f and \w scans'
_diffrn_radiation_type MoK\a
_diffrn_radiation_wavelength 0.71073
_diffrn_reflns_av_R_equivalents 0.0744
_diffrn_reflns_av_unetI/netI 0.0506
_diffrn_reflns_limit_h_max 21
_diffrn_reflns_limit_h_min -22
_diffrn_reflns_limit_k_max 7
_diffrn_reflns_limit_k_min -7
_diffrn_reflns_limit_l_max 29
_diffrn_reflns_limit_l_min -22
_diffrn_reflns_number 39211
_diffrn_reflns_theta_full 25.242
_diffrn_reflns_theta_max 27.957
_diffrn_reflns_theta_min 1.843
_diffrn_source 'i-mu-s microfocus source'
_exptl_absorpt_coefficient_mu 0.087
_exptl_absorpt_correction_T_max 0.7456
_exptl_absorpt_correction_T_min 0.6943
_exptl_absorpt_correction_type multi-scan
_exptl_absorpt_process_details
;
(SADABS; Krause <i>et al.</i>,  2015)
;
_exptl_crystal_colour colourless
_exptl_crystal_density_diffrn 1.244
_exptl_crystal_description block
_exptl_crystal_F_000 832
_exptl_crystal_size_max 0.284
_exptl_crystal_size_mid 0.094
_exptl_crystal_size_min 0.071
_refine_diff_density_max 0.252
_refine_diff_density_min -0.176
_refine_ls_extinction_coef 0.0182(19)
_refine_ls_extinction_expression Fc^*^=kFc[1+0.001xFc^2^\l^3^/sin(2\q)]^-1/4^
_refine_ls_extinction_method
;
SHELXL (Sheldrick, 2015b)
;
_refine_ls_goodness_of_fit_ref 1.004
_refine_ls_hydrogen_treatment constr
_refine_ls_matrix_type full
_refine_ls_number_parameters 263
_refine_ls_number_reflns 5016
_refine_ls_number_restraints 0
_refine_ls_restrained_S_all 1.004
_refine_ls_R_factor_all 0.1295
_refine_ls_R_factor_gt 0.0574
_refine_ls_shift/su_max 0.000
_refine_ls_shift/su_mean 0.000
_refine_ls_structure_factor_coef Fsqd
_refine_ls_weighting_details 'w=1/[\s^2^(Fo^2^)+(0.0684P)^2^+0.6429P] where P=(Fo^2^+2Fc^2^)/3'
_refine_ls_weighting_scheme calc
_refine_ls_wR_factor_gt 0.1346
_refine_ls_wR_factor_ref 0.1762
_reflns_number_gt 2516
_reflns_number_total 5016
_reflns_threshold_expression 'I > 2\s(I)'
_cod_data_source_file wm5759.cif
_cod_data_source_block II
_cod_original_sg_symbol_H-M 'P 21/n'
_cod_database_code 2023523
_shelx_space_group_comment
;
The symmetry employed for this shelxl refinement is uniquely defined
by the following loop, which should always be used as a source of
symmetry information in preference to the above space-group names.
They are only intended as comments.
;
_shelx_estimated_absorpt_t_min 0.976
_shelx_estimated_absorpt_t_max 0.994

loop_
_space_group_symop_operation_xyz
'x, y, z'
'-x+1/2, y+1/2, -z+1/2'
'-x, -y, -z'
'x-1/2, -y-1/2, z-1/2'

loop_
_atom_site_type_symbol
_atom_site_label
_atom_site_fract_x
_atom_site_fract_y
_atom_site_fract_z
_atom_site_U_iso_or_equiv
_atom_site_adp_type
_atom_site_calc_flag
_atom_site_occupancy
_atom_site_disorder_assembly
_atom_site_disorder_group
O O1 0.61673(10) 0.1274(3) 0.05557(6) 0.0636(5) Uani d 1 . .
O O2 0.58110(11) -0.1961(3) 0.00128(7) 0.0774(5) Uani d 1 . .
O O3 0.85376(10) 0.5998(4) -0.03155(8) 0.0798(6) Uani d 1 . .
O O4 0.82226(11) -0.0249(4) -0.17236(8) 0.0859(6) Uani d 1 . .
O O5 0.90848(10) 0.3195(4) -0.11910(8) 0.0862(6) Uani d 1 . .
C C1 0.72746(12) 0.4012(4) -0.04036(9) 0.0546(6) Uani d 1 . .
H H1 0.706890 0.501478 -0.011177 0.066 Uiso calc 1 . .
C C2 0.80384(13) 0.4295(5) -0.05603(10) 0.0565(6) Uani d 1 . .
C C3 0.83399(13) 0.2815(5) -0.10043(10) 0.0610(7) Uani d 1 . .
C C4 0.78760(14) 0.1072(5) -0.12858(10) 0.0613(6) Uani d 1 . .
C C5 0.71122(13) 0.0768(4) -0.11256(9) 0.0575(6) Uani d 1 . .
H H5 0.680153 -0.040984 -0.131508 0.069 Uiso calc 1 . .
C C6 0.68155(12) 0.2237(4) -0.06806(9) 0.0507(6) Uani d 1 . .
C C7 0.59898(12) 0.1867(5) -0.04865(9) 0.0554(6) Uani d 1 . .
H H7A 0.577106 0.341746 -0.037250 0.066 Uiso calc 1 . .
H H7B 0.567537 0.122130 -0.082264 0.066 Uiso calc 1 . .
C C8 0.59723(12) 0.0140(5) 0.00406(9) 0.0494(5) Uani d 1 . .
C C9 0.61902(14) -0.0116(4) 0.11119(9) 0.0580(6) Uani d 1 . .
H H9 0.603757 -0.179139 0.101590 0.070 Uiso calc 1 . .
C C10 0.70113(14) -0.0137(4) 0.13712(9) 0.0573(6) Uani d 1 . .
C C11 0.75246(16) 0.1724(5) 0.12627(12) 0.0738(7) Uani d 1 . .
H H11 0.736653 0.302650 0.101974 0.089 Uiso calc 1 . .
C C12 0.82733(18) 0.1664(6) 0.15134(14) 0.0893(9) Uani d 1 . .
H H12 0.861775 0.291515 0.143454 0.107 Uiso calc 1 . .
C C13 0.85089(19) -0.0237(7) 0.18780(14) 0.0899(10) Uani d 1 . .
H H13 0.901014 -0.026577 0.205006 0.108 Uiso calc 1 . .
C C14 0.8005(2) -0.2082(7) 0.19871(13) 0.0912(10) Uani d 1 . .
H H14 0.816513 -0.336963 0.223414 0.109 Uiso calc 1 . .
C C15 0.72640(18) -0.2053(5) 0.17351(12) 0.0768(8) Uani d 1 . .
H H15 0.692821 -0.333234 0.180921 0.092 Uiso calc 1 . .
C C16 0.56005(13) 0.0950(4) 0.15319(9) 0.0559(6) Uani d 1 . .
C C17 0.54475(15) -0.0247(5) 0.20629(11) 0.0732(7) Uani d 1 . .
H H17 0.571537 -0.166755 0.216249 0.088 Uiso calc 1 . .
C C18 0.49038(16) 0.0633(6) 0.24472(12) 0.0839(9) Uani d 1 . .
H H18 0.480967 -0.019706 0.280326 0.101 Uiso calc 1 . .
C C19 0.45026(16) 0.2707(6) 0.23110(13) 0.0812(8) Uani d 1 . .
H H19 0.413734 0.330233 0.257196 0.097 Uiso calc 1 . .
C C20 0.46445(17) 0.3897(6) 0.17866(14) 0.0851(8) Uani d 1 . .
H H20 0.436827 0.530448 0.168889 0.102 Uiso calc 1 . .
C C21 0.51904(16) 0.3054(5) 0.13979(12) 0.0711(7) Uani d 1 . .
H H21 0.528292 0.390302 0.104434 0.085 Uiso calc 1 . .
C C22 0.82561(16) 0.7587(5) 0.01338(12) 0.0789(8) Uani d 1 . .
H H22A 0.866226 0.868081 0.026580 0.118 Uiso calc 1 . .
H H22B 0.782408 0.850000 -0.003331 0.118 Uiso calc 1 . .
H H22C 0.809195 0.665036 0.047205 0.118 Uiso calc 1 . .
C C23 0.78071(19) -0.2196(5) -0.19993(13) 0.0898(9) Uani d 1 . .
H H23A 0.812069 -0.295090 -0.229561 0.135 Uiso calc 1 . .
H H23B 0.768119 -0.336789 -0.169695 0.135 Uiso calc 1 . .
H H23C 0.733721 -0.159175 -0.219272 0.135 Uiso calc 1 . .
C C24 0.96593(19) 0.1834(11) -0.08755(19) 0.179(2) Uani d 1 . .
H H24A 1.015823 0.219968 -0.103154 0.268 Uiso calc 1 . .
H H24B 0.966039 0.224012 -0.045331 0.268 Uiso calc 1 . .
H H24C 0.955212 0.013311 -0.092616 0.268 Uiso calc 1 . .

loop_
_atom_site_aniso_label
_atom_site_aniso_U_11
_atom_site_aniso_U_22
_atom_site_aniso_U_33
_atom_site_aniso_U_12
_atom_site_aniso_U_13
_atom_site_aniso_U_23
O1 0.0941(12) 0.0551(10) 0.0410(8) -0.0129(9) -0.0040(8) 0.0041(7)
O2 0.1106(14) 0.0619(12) 0.0595(10) -0.0110(11) -0.0007(9) -0.0093(9)
O3 0.0633(11) 0.0989(14) 0.0781(12) -0.0191(10) 0.0144(9) -0.0194(11)
O4 0.0838(12) 0.1052(15) 0.0708(11) -0.0005(11) 0.0304(9) -0.0254(11)
O5 0.0574(10) 0.1270(17) 0.0761(12) -0.0066(11) 0.0265(9) -0.0072(11)
C1 0.0535(13) 0.0660(15) 0.0450(12) 0.0037(12) 0.0079(10) 0.0004(11)
C2 0.0489(13) 0.0717(16) 0.0492(12) -0.0056(12) 0.0053(10) 0.0017(12)
C3 0.0485(13) 0.0861(18) 0.0494(13) 0.0002(13) 0.0144(10) 0.0036(13)
C4 0.0641(15) 0.0761(17) 0.0447(12) 0.0082(13) 0.0145(11) -0.0032(12)
C5 0.0586(14) 0.0704(16) 0.0439(12) -0.0009(12) 0.0068(10) -0.0011(11)
C6 0.0466(12) 0.0655(15) 0.0402(11) 0.0031(11) 0.0045(9) 0.0066(11)
C7 0.0457(12) 0.0795(16) 0.0409(11) 0.0010(11) 0.0004(9) 0.0031(11)
C8 0.0405(11) 0.0641(16) 0.0441(12) 0.0016(11) 0.0061(9) -0.0060(12)
C9 0.0848(17) 0.0471(13) 0.0419(12) -0.0093(12) 0.0001(11) 0.0049(10)
C10 0.0752(16) 0.0541(14) 0.0428(12) 0.0080(13) 0.0068(11) -0.0048(11)
C11 0.0811(19) 0.0673(18) 0.0720(17) 0.0013(15) -0.0073(14) 0.0010(14)
C12 0.078(2) 0.093(2) 0.096(2) 0.0014(17) -0.0086(17) -0.0139(19)
C13 0.079(2) 0.113(3) 0.0759(19) 0.034(2) -0.0136(16) -0.029(2)
C14 0.101(2) 0.101(3) 0.0714(18) 0.041(2) -0.0015(17) 0.0027(18)
C15 0.095(2) 0.0737(19) 0.0624(15) 0.0222(16) 0.0108(15) 0.0083(14)
C16 0.0619(14) 0.0592(15) 0.0461(12) -0.0111(12) -0.0039(10) 0.0006(11)
C17 0.0686(16) 0.0880(19) 0.0632(15) -0.0053(15) 0.0052(13) 0.0181(15)
C18 0.0687(17) 0.119(3) 0.0645(17) -0.0058(18) 0.0144(14) 0.0183(17)
C19 0.0638(17) 0.107(2) 0.0728(18) -0.0014(17) 0.0071(14) -0.0101(18)
C20 0.085(2) 0.089(2) 0.082(2) 0.0120(17) 0.0052(16) -0.0068(17)
C21 0.0866(18) 0.0663(17) 0.0603(15) -0.0007(15) 0.0017(14) 0.0045(13)
C22 0.0846(18) 0.085(2) 0.0675(16) -0.0140(16) 0.0031(14) -0.0134(15)
C23 0.121(2) 0.080(2) 0.0706(17) 0.0092(19) 0.0276(17) -0.0136(16)
C24 0.060(2) 0.334(7) 0.144(4) 0.053(3) 0.020(2) 0.058(4)

loop_
_atom_type_symbol
_atom_type_description
_atom_type_scat_dispersion_real
_atom_type_scat_dispersion_imag
_atom_type_scat_source
C C 0.0033 0.0016 'International Tables Vol C Tables 4.2.6.8 and 6.1.1.4'
H H 0.0000 0.0000 'International Tables Vol C Tables 4.2.6.8 and 6.1.1.4'
O O 0.0106 0.0060 'International Tables Vol C Tables 4.2.6.8 and 6.1.1.4'

loop_
_geom_angle_atom_site_label_1
_geom_angle_atom_site_label_2
_geom_angle_atom_site_label_3
_geom_angle_site_symmetry_1
_geom_angle_site_symmetry_3
_geom_angle
_geom_angle_publ_flag
C8 O1 C9 . . 118.49(18) ?
C2 O3 C22 . . 118.07(19) ?
C4 O4 C23 . . 118.7(2) ?
C3 O5 C24 . . 114.6(2) ?
C2 C1 C6 . . 120.1(2) ?
C2 C1 H1 . . 119.9 ?
C6 C1 H1 . . 119.9 ?
O3 C2 C1 . . 124.6(2) ?
O3 C2 C3 . . 115.68(19) ?
C1 C2 C3 . . 119.7(2) ?
C4 C3 O5 . . 119.9(2) ?
C4 C3 C2 . . 119.9(2) ?
O5 C3 C2 . . 120.0(2) ?
O4 C4 C3 . . 115.3(2) ?
O4 C4 C5 . . 124.2(2) ?
C3 C4 C5 . . 120.5(2) ?
C4 C5 C6 . . 119.4(2) ?
C4 C5 H5 . . 120.3 ?
C6 C5 H5 . . 120.3 ?
C1 C6 C5 . . 120.3(2) ?
C1 C6 C7 . . 119.7(2) ?
C5 C6 C7 . . 119.9(2) ?
C8 C7 C6 . . 110.59(17) ?
C8 C7 H7A . . 109.5 ?
C6 C7 H7A . . 109.5 ?
C8 C7 H7B . . 109.5 ?
C6 C7 H7B . . 109.5 ?
H7A C7 H7B . . 108.1 ?
O2 C8 O1 . . 123.4(2) ?
O2 C8 C7 . . 125.8(2) ?
O1 C8 C7 . . 110.8(2) ?
O1 C9 C10 . . 108.75(18) ?
O1 C9 C16 . . 108.58(19) ?
C10 C9 C16 . . 114.24(17) ?
O1 C9 H9 . . 108.4 ?
C10 C9 H9 . . 108.4 ?
C16 C9 H9 . . 108.4 ?
C11 C10 C15 . . 118.5(2) ?
C11 C10 C9 . . 121.8(2) ?
C15 C10 C9 . . 119.7(2) ?
C10 C11 C12 . . 120.4(3) ?
C10 C11 H11 . . 119.8 ?
C12 C11 H11 . . 119.8 ?
C13 C12 C11 . . 120.2(3) ?
C13 C12 H12 . . 119.9 ?
C11 C12 H12 . . 119.9 ?
C14 C13 C12 . . 119.7(3) ?
C14 C13 H13 . . 120.1 ?
C12 C13 H13 . . 120.1 ?
C13 C14 C15 . . 120.5(3) ?
C13 C14 H14 . . 119.7 ?
C15 C14 H14 . . 119.7 ?
C14 C15 C10 . . 120.7(3) ?
C14 C15 H15 . . 119.7 ?
C10 C15 H15 . . 119.7 ?
C21 C16 C17 . . 118.0(2) ?
C21 C16 C9 . . 122.7(2) ?
C17 C16 C9 . . 119.3(2) ?
C18 C17 C16 . . 120.9(3) ?
C18 C17 H17 . . 119.5 ?
C16 C17 H17 . . 119.5 ?
C19 C18 C17 . . 120.6(3) ?
C19 C18 H18 . . 119.7 ?
C17 C18 H18 . . 119.7 ?
C20 C19 C18 . . 119.0(3) ?
C20 C19 H19 . . 120.5 ?
C18 C19 H19 . . 120.5 ?
C19 C20 C21 . . 121.2(3) ?
C19 C20 H20 . . 119.4 ?
C21 C20 H20 . . 119.4 ?
C20 C21 C16 . . 120.2(3) ?
C20 C21 H21 . . 119.9 ?
C16 C21 H21 . . 119.9 ?
O3 C22 H22A . . 109.5 ?
O3 C22 H22B . . 109.5 ?
H22A C22 H22B . . 109.5 ?
O3 C22 H22C . . 109.5 ?
H22A C22 H22C . . 109.5 ?
H22B C22 H22C . . 109.5 ?
O4 C23 H23A . . 109.5 ?
O4 C23 H23B . . 109.5 ?
H23A C23 H23B . . 109.5 ?
O4 C23 H23C . . 109.5 ?
H23A C23 H23C . . 109.5 ?
H23B C23 H23C . . 109.5 ?
O5 C24 H24A . . 109.5 ?
O5 C24 H24B . . 109.5 ?
H24A C24 H24B . . 109.5 ?
O5 C24 H24C . . 109.5 ?
H24A C24 H24C . . 109.5 ?
H24B C24 H24C . . 109.5 ?

loop_
_geom_bond_atom_site_label_1
_geom_bond_atom_site_label_2
_geom_bond_site_symmetry_2
_geom_bond_distance
_geom_bond_publ_flag
O1 C8 . 1.330(3) ?
O1 C9 . 1.448(2) ?
O2 C8 . 1.191(3) ?
O3 C2 . 1.369(3) ?
O3 C22 . 1.423(3) ?
O4 C4 . 1.367(3) ?
O4 C23 . 1.414(3) ?
O5 C3 . 1.379(3) ?
O5 C24 . 1.405(4) ?
C1 C2 . 1.383(3) ?
C1 C6 . 1.384(3) ?
C1 H1 . 0.9300 ?
C2 C3 . 1.392(3) ?
C3 C4 . 1.381(3) ?
C4 C5 . 1.386(3) ?
C5 C6 . 1.387(3) ?
C5 H5 . 0.9300 ?
C6 C7 . 1.516(3) ?
C7 C8 . 1.505(3) ?
C7 H7A . 0.9700 ?
C7 H7B . 0.9700 ?
C9 C10 . 1.506(3) ?
C9 C16 . 1.521(3) ?
C9 H9 . 0.9800 ?
C10 C11 . 1.381(4) ?
C10 C15 . 1.386(3) ?
C11 C12 . 1.384(4) ?
C11 H11 . 0.9300 ?
C12 C13 . 1.372(4) ?
C12 H12 . 0.9300 ?
C13 C14 . 1.363(4) ?
C13 H13 . 0.9300 ?
C14 C15 . 1.373(4) ?
C14 H14 . 0.9300 ?
C15 H15 . 0.9300 ?
C16 C21 . 1.382(3) ?
C16 C17 . 1.381(3) ?
C17 C18 . 1.377(4) ?
C17 H17 . 0.9300 ?
C18 C19 . 1.362(4) ?
C18 H18 . 0.9300 ?
C19 C20 . 1.362(4) ?
C19 H19 . 0.9300 ?
C20 C21 . 1.380(4) ?
C20 H20 . 0.9300 ?
C21 H21 . 0.9300 ?
C22 H22A . 0.9600 ?
C22 H22B . 0.9600 ?
C22 H22C . 0.9600 ?
C23 H23A . 0.9600 ?
C23 H23B . 0.9600 ?
C23 H23C . 0.9600 ?
C24 H24A . 0.9600 ?
C24 H24B . 0.9600 ?
C24 H24C . 0.9600 ?

loop_
_geom_hbond_atom_site_label_D
_geom_hbond_atom_site_label_H
_geom_hbond_atom_site_label_A
_geom_hbond_site_symmetry_A
_geom_hbond_distance_DH
_geom_hbond_distance_HA
_geom_hbond_distance_DA
_geom_hbond_angle_DHA
_geom_hbond_publ_flag
C9 H9 O2 . 0.98 2.24 2.691(3) 107 yes
C21 H21 O1 . 0.93 2.39 2.740(3) 102 yes
C19 H19 O4 4_566 0.93 2.50 3.427(3) 175 yes

loop_
_geom_torsion_atom_site_label_1
_geom_torsion_atom_site_label_2
_geom_torsion_atom_site_label_3
_geom_torsion_atom_site_label_4
_geom_torsion_site_symmetry_1
_geom_torsion_site_symmetry_2
_geom_torsion_site_symmetry_3
_geom_torsion_site_symmetry_4
_geom_torsion
_geom_torsion_publ_flag
C22 O3 C2 C1 . . . . 0.3(3) ?
C22 O3 C2 C3 . . . . 179.0(2) ?
C6 C1 C2 O3 . . . . 179.7(2) ?
C6 C1 C2 C3 . . . . 1.0(3) ?
C24 O5 C3 C4 . . . . -92.2(4) ?
C24 O5 C3 C2 . . . . 92.1(4) ?
O3 C2 C3 C4 . . . . -178.8(2) ?
C1 C2 C3 C4 . . . . 0.0(4) ?
O3 C2 C3 O5 . . . . -3.1(3) ?
C1 C2 C3 O5 . . . . 175.7(2) ?
C23 O4 C4 C3 . . . . 175.0(2) ?
C23 O4 C4 C5 . . . . -5.7(4) ?
O5 C3 C4 O4 . . . . 2.9(3) ?
C2 C3 C4 O4 . . . . 178.7(2) ?
O5 C3 C4 C5 . . . . -176.3(2) ?
C2 C3 C4 C5 . . . . -0.6(4) ?
O4 C4 C5 C6 . . . . -179.0(2) ?
C3 C4 C5 C6 . . . . 0.2(3) ?
C2 C1 C6 C5 . . . . -1.4(3) ?
C2 C1 C6 C7 . . . . 177.4(2) ?
C4 C5 C6 C1 . . . . 0.8(3) ?
C4 C5 C6 C7 . . . . -178.0(2) ?
C1 C6 C7 C8 . . . . -87.0(3) ?
C5 C6 C7 C8 . . . . 91.8(2) ?
C9 O1 C8 O2 . . . . 0.4(3) ?
C9 O1 C8 C7 . . . . -179.34(18) ?
C6 C7 C8 O2 . . . . -99.8(3) ?
C6 C7 C8 O1 . . . . 79.9(2) ?
C8 O1 C9 C10 . . . . 116.5(2) ?
C8 O1 C9 C16 . . . . -118.7(2) ?
O1 C9 C10 C11 . . . . 27.6(3) ?
C16 C9 C10 C11 . . . . -93.8(3) ?
O1 C9 C10 C15 . . . . -153.1(2) ?
C16 C9 C10 C15 . . . . 85.5(3) ?
C15 C10 C11 C12 . . . . 0.0(4) ?
C9 C10 C11 C12 . . . . 179.3(2) ?
C10 C11 C12 C13 . . . . -0.7(4) ?
C11 C12 C13 C14 . . . . 0.8(4) ?
C12 C13 C14 C15 . . . . 0.0(5) ?
C13 C14 C15 C10 . . . . -0.8(4) ?
C11 C10 C15 C14 . . . . 0.8(4) ?
C9 C10 C15 C14 . . . . -178.5(2) ?
O1 C9 C16 C21 . . . . -6.0(3) ?
C10 C9 C16 C21 . . . . 115.6(2) ?
O1 C9 C16 C17 . . . . 172.25(19) ?
C10 C9 C16 C17 . . . . -66.2(3) ?
C21 C16 C17 C18 . . . . -0.1(4) ?
C9 C16 C17 C18 . . . . -178.4(2) ?
C16 C17 C18 C19 . . . . 0.1(4) ?
C17 C18 C19 C20 . . . . 0.3(4) ?
C18 C19 C20 C21 . . . . -0.7(4) ?
C19 C20 C21 C16 . . . . 0.7(4) ?
C17 C16 C21 C20 . . . . -0.3(4) ?
C9 C16 C21 C20 . . . . 177.9(2) ?
